data_7059996
loop_
_publ_author_name
'Zhou, Chuan-Cong'
'Yan, Hui'
'Liu, Hou-Ting'
'Li, Rong-Yun'
'Lu, Jing'
'Wang, Su-Na'
'Li, Yun-Wu'

_publ_section_title
;
 Proton conductivity studies on five isostructural MOFs with different
 acidity induced by metal cations
;
_journal_issue 41
_journal_name_full 'New Journal of Chemistry'
_journal_page_first 17821
_journal_page_last 17830
_journal_paper_doi 10.1039/D0NJ04179C
_journal_volume 44
_journal_year 2020
_chemical_formula_sum 'C25 H20 N5 Ni1.5 O8'
_chemical_formula_weight 606.52
_space_group_crystal_system monoclinic
_space_group_IT_number 15
_space_group_name_Hall '-I 2yc'
_space_group_name_H-M_alt 'I 1 2/c 1'
_atom_sites_solution_hydrogens mixed
_audit_creation_method SHELXL-2018/3
_audit_update_record
;
2020-09-12 deposited with the CCDC.	2020-09-17 downloaded from the CCDC.
;
_cell_angle_alpha 90
_cell_angle_beta 100.068(6)
_cell_angle_gamma 90
_cell_formula_units_Z 8
_cell_length_a 15.2474(11)
_cell_length_b 13.5792(11)
_cell_length_c 26.1965(13)
_cell_measurement_reflns_used 2292
_cell_measurement_temperature 293(2)
_cell_measurement_theta_max 70.4470
_cell_measurement_theta_min 3.4310
_cell_volume 5340.4(6)
_computing_cell_refinement 'CrysAlisPro 1.171.39.35c (Rigaku OD, 2017)'
_computing_data_collection 'CrysAlisPro 1.171.39.35c (Rigaku OD, 2017)'
_computing_data_reduction 'CrysAlisPro 1.171.39.35c (Rigaku OD, 2017)'
_computing_molecular_graphics 'SHELXL-2018/3 (Sheldrick, 2018)'
_computing_publication_material 'SHELXL-2018/3 (Sheldrick, 2018)'
_computing_structure_refinement 'SHELXL-2018/3 (Sheldrick, 2018)'
_computing_structure_solution 'SHELXL-2018/3 (Sheldrick, 2018)'
_diffrn_ambient_temperature 293(2)
_diffrn_measured_fraction_theta_full 0.998
_diffrn_measured_fraction_theta_max 0.998
_diffrn_measurement_device_type 'Xcalibur, Eos, Gemini'
_diffrn_measurement_method '\w scans'
_diffrn_radiation_type CuK\a
_diffrn_radiation_wavelength 1.54184
_diffrn_reflns_av_R_equivalents 0.0524
_diffrn_reflns_av_unetI/netI 0.0880
_diffrn_reflns_Laue_measured_fraction_full 0.998
_diffrn_reflns_Laue_measured_fraction_max 0.998
_diffrn_reflns_limit_h_max 18
_diffrn_reflns_limit_h_min -12
_diffrn_reflns_limit_k_max 16
_diffrn_reflns_limit_k_min -15
_diffrn_reflns_limit_l_max 28
_diffrn_reflns_limit_l_min -31
_diffrn_reflns_number 10808
_diffrn_reflns_point_group_measured_fraction_full 0.998
_diffrn_reflns_point_group_measured_fraction_max 0.998
_diffrn_reflns_theta_full 67.234
_diffrn_reflns_theta_max 67.234
_diffrn_reflns_theta_min 3.427
_diffrn_source 'fine-focus sealed X-ray tube'
_exptl_absorpt_coefficient_mu 1.902
_exptl_absorpt_correction_T_max 1.00000
_exptl_absorpt_correction_T_min 0.92357
_exptl_absorpt_correction_type multi-scan
_exptl_absorpt_process_details sadabs
_exptl_crystal_colour green
_exptl_crystal_density_diffrn 1.509
_exptl_crystal_description block
_exptl_crystal_F_000 2488
_exptl_crystal_size_max 0.120
_exptl_crystal_size_mid 0.110
_exptl_crystal_size_min 0.110
_refine_diff_density_max 0.700
_refine_diff_density_min -0.606
_refine_diff_density_rms 0.107
_refine_ls_extinction_method none
_refine_ls_goodness_of_fit_ref 1.025
_refine_ls_hydrogen_treatment constr
_refine_ls_matrix_type full
_refine_ls_number_parameters 360
_refine_ls_number_reflns 4776
_refine_ls_number_restraints 228
_refine_ls_restrained_S_all 1.036
_refine_ls_R_factor_all 0.1185
_refine_ls_R_factor_gt 0.0738
_refine_ls_shift/su_max 0.000
_refine_ls_shift/su_mean 0.000
_refine_ls_structure_factor_coef Fsqd
_refine_ls_weighting_details 'w=1/[\s^2^(Fo^2^)+(0.1273P)^2^+13.5011P] where P=(Fo^2^+2Fc^2^)/3'
_refine_ls_weighting_scheme calc
_refine_ls_wR_factor_gt 0.2041
_refine_ls_wR_factor_ref 0.2479
_reflns_Friedel_coverage 0.000
_reflns_number_gt 2991
_reflns_number_total 4776
_reflns_threshold_expression 'I > 2\s(I)'
_cod_data_source_file d0nj04179c2.cif
_cod_data_source_block exp_10654
_cod_depositor_comments 'Adding full bibliography for 7059993--7059997.cif.'
_cod_original_sg_symbol_H-M I2/c
_cod_original_formula_sum 'C25 H20 N5 Ni1.50 O8'
_cod_database_code 7059996
_shelx_shelxl_version_number 2018/3
_shelx_space_group_comment
;
The symmetry employed for this shelxl refinement is uniquely defined
by the following loop, which should always be used as a source of
symmetry information in preference to the above space-group names.
They are only intended as comments.
;
_shelx_estimated_absorpt_t_min 0.804
_shelx_estimated_absorpt_t_max 0.818

loop_
_space_group_symop_operation_xyz
'x, y, z'
'-x, y, -z+1/2'
'x+1/2, y+1/2, z+1/2'
'-x+1/2, y+1/2, -z+1'
'-x, -y, -z'
'x, -y, z-1/2'
'-x+1/2, -y+1/2, -z+1/2'
'x+1/2, -y+1/2, z'

loop_
_atom_site_label
_atom_site_type_symbol
_atom_site_fract_x
_atom_site_fract_y
_atom_site_fract_z
_atom_site_U_iso_or_equiv
_atom_site_adp_type
_atom_site_occupancy
_atom_site_site_symmetry_order
_atom_site_calc_flag
_atom_site_refinement_flags_posn
_atom_site_refinement_flags_adp
_atom_site_refinement_flags_occupancy
_atom_site_disorder_assembly
_atom_site_disorder_group
Ni1 Ni 1.000000 1.000000 1.000000 0.0307(4) Uani 1 2 d S . P . .
Ni2 Ni 0.55302(7) 0.63000(8) 0.39893(3) 0.0340(3) Uani 1 1 d . . . . .
N1 N 0.6278(4) 0.6774(5) 0.34600(19) 0.0521(15) Uani 1 1 d . U . . .
N2 N 0.4035(9) 0.8798(9) 0.4178(6) 0.144(4) Uani 1 1 d . U . . .
N3 N 0.7160(4) 0.8791(5) 0.7236(2) 0.0498(14) Uani 1 1 d . U . . .
N4 N 0.6180(4) 0.7881(5) 0.7558(2) 0.0613(17) Uani 1 1 d . U . . .
N5 N 0.6126(4) 0.7639(5) 0.7049(2) 0.0598(16) Uani 1 1 d . U . . .
O1 O 0.5641(3) 0.6267(3) 0.52224(15) 0.0412(11) Uani 1 1 d . U . . .
O2 O 0.6338(3) 0.6864(4) 0.46110(16) 0.0533(13) Uani 1 1 d . U . . .
O3 O 0.8892(3) 0.9345(3) 0.52326(15) 0.0402(11) Uani 1 1 d . U . . .
O4 O 0.8861(3) 0.9992(4) 0.60054(17) 0.0496(12) Uani 1 1 d . U . . .
O5 O 0.9461(3) 1.0651(4) 0.84591(15) 0.0450(12) Uani 1 1 d . U . . .
O6 O 0.9486(3) 1.0646(3) 0.92919(13) 0.0324(9) Uani 1 1 d . U . . .
O7 O 0.4826(4) 0.7592(4) 0.3900(2) 0.0700(16) Uani 1 1 d . U . . .
C1 C 0.6700(5) 0.7517(6) 0.5467(2) 0.0453(15) Uani 1 1 d . U . . .
C2 C 0.7382(4) 0.8101(5) 0.5355(2) 0.0420(15) Uani 1 1 d . U . . .
H2 H 0.753744 0.807823 0.502738 0.050 Uiso 1 1 calc R U . . .
C3 C 0.7843(5) 0.8731(5) 0.5735(2) 0.0411(14) Uani 1 1 d . U . . .
C4 C 0.7609(5) 0.8727(5) 0.6223(2) 0.0425(15) Uani 1 1 d . U . . .
H4 H 0.792659 0.912199 0.648111 0.051 Uiso 1 1 calc R U . . .
C5 C 0.6923(5) 0.8157(5) 0.6339(2) 0.0439(15) Uani 1 1 d . U . . .
C6 C 0.6459(5) 0.7556(5) 0.5961(2) 0.0447(15) Uani 1 1 d . U . . .
H6 H 0.598819 0.717576 0.603248 0.054 Uiso 1 1 calc R U . . .
C7 C 0.6192(5) 0.6828(5) 0.5066(2) 0.0425(14) Uani 1 1 d . U . . .
C8 C 0.8598(4) 0.9394(5) 0.5645(2) 0.0387(14) Uani 1 1 d . U . . .
C9 C 0.6719(5) 0.8195(6) 0.6865(2) 0.0472(15) Uani 1 1 d . U . . .
C10 C 0.6796(5) 0.8581(6) 0.7653(3) 0.0515(16) Uani 1 1 d . U . . .
C11 C 0.7082(5) 0.9039(6) 0.8164(3) 0.0524(16) Uani 1 1 d . U . . .
C12 C 0.7912(5) 0.9494(5) 0.8268(2) 0.0436(15) Uani 1 1 d . U . . .
H12 H 0.826934 0.950797 0.801439 0.052 Uiso 1 1 calc R U . . .
C13 C 0.8209(4) 0.9924(5) 0.8742(2) 0.0401(14) Uani 1 1 d . U . . .
C14 C 0.9097(4) 1.0414(5) 0.8838(2) 0.0371(13) Uani 1 1 d . U . . .
C15 C 0.7674(5) 0.9914(6) 0.9120(3) 0.0529(17) Uani 1 1 d . U . . .
H15 H 0.787142 1.020580 0.944041 0.063 Uiso 1 1 calc R U . . .
C16 C 0.6854(5) 0.9475(7) 0.9019(3) 0.063(2) Uani 1 1 d . U . . .
H16 H 0.648722 0.948857 0.926734 0.075 Uiso 1 1 calc R U . . .
C17 C 0.6565(5) 0.9009(7) 0.8545(3) 0.063(2) Uani 1 1 d . U . . .
H17 H 0.602333 0.867714 0.848690 0.076 Uiso 1 1 calc R U . . .
C18 C 0.6173(6) 0.6343(7) 0.3007(3) 0.075(2) Uani 1 1 d . U . . .
H18 H 0.577679 0.581765 0.294492 0.090 Uiso 1 1 calc R U . . .
C19 C 0.6616(6) 0.6626(8) 0.2618(3) 0.079(2) Uani 1 1 d . U . . .
H19 H 0.648796 0.632033 0.229607 0.095 Uiso 1 1 calc R U . . .
C20 C 0.7242(5) 0.7350(6) 0.2701(2) 0.060(2) Uani 1 1 d . U . . .
C21 C 0.7407(7) 0.7717(8) 0.3192(3) 0.085(2) Uani 1 1 d . U . . .
H21 H 0.785814 0.817897 0.328117 0.102 Uiso 1 1 calc R U . . .
C22 C 0.6919(7) 0.7418(8) 0.3556(3) 0.080(2) Uani 1 1 d . U . . .
H22 H 0.705116 0.768717 0.388727 0.097 Uiso 1 1 calc R U . . .
C23 C 0.4440(8) 0.7909(8) 0.4212(5) 0.107(3) Uani 1 1 d . U . . .
H23 H 0.440844 0.752405 0.450189 0.128 Uiso 1 1 calc R U . . .
C24 C 0.4118(12) 0.9379(12) 0.3686(7) 0.190(7) Uani 1 1 d . U . . .
H24A H 0.446387 0.996302 0.377855 0.285 Uiso 1 1 calc R U . . .
H24B H 0.353520 0.955916 0.350783 0.285 Uiso 1 1 calc R U . . .
H24C H 0.440652 0.897761 0.346268 0.285 Uiso 1 1 calc R U . . .
C25 C 0.3503(11) 0.9113(14) 0.4592(7) 0.187(7) Uani 1 1 d . U . . .
H25A H 0.290502 0.927331 0.443052 0.280 Uiso 1 1 calc R U . . .
H25B H 0.377733 0.967947 0.477204 0.280 Uiso 1 1 calc R U . . .
H25C H 0.348989 0.858346 0.483340 0.280 Uiso 1 1 calc R U . . .
O8 O 0.4700(5) 0.6505(6) 0.6816(3) 0.123(3) Uani 1 1 d . . . . .
H8A H 0.418286 0.674905 0.680198 0.147 Uiso 1 1 d R U . . .
H8B H 0.475317 0.588225 0.683298 0.147 Uiso 1 1 d R U . . .

loop_
_atom_site_aniso_label
_atom_site_aniso_U_11
_atom_site_aniso_U_22
_atom_site_aniso_U_33
_atom_site_aniso_U_23
_atom_site_aniso_U_13
_atom_site_aniso_U_12
Ni1 0.0368(8) 0.0384(9) 0.0177(6) 0.0001(6) 0.0072(6) -0.0054(7)
Ni2 0.0404(6) 0.0420(7) 0.0207(5) 0.0012(4) 0.0087(4) -0.0024(5)
N1 0.064(4) 0.070(4) 0.026(2) -0.009(3) 0.020(2) -0.030(3)
N2 0.151(8) 0.118(7) 0.168(8) -0.007(6) 0.045(7) 0.050(6)
N3 0.059(3) 0.064(4) 0.029(2) -0.010(2) 0.014(2) -0.021(3)
N4 0.065(4) 0.085(4) 0.037(3) -0.016(3) 0.016(3) -0.031(3)
N5 0.064(4) 0.079(4) 0.039(3) -0.013(3) 0.017(3) -0.030(3)
O1 0.054(3) 0.040(2) 0.030(2) -0.0078(19) 0.0079(19) -0.016(2)
O2 0.060(3) 0.076(3) 0.025(2) -0.010(2) 0.012(2) -0.023(3)
O3 0.044(3) 0.051(3) 0.027(2) -0.0023(19) 0.0115(18) -0.005(2)
O4 0.065(3) 0.054(3) 0.035(2) -0.012(2) 0.022(2) -0.026(2)
O5 0.044(3) 0.066(3) 0.024(2) 0.005(2) 0.0029(18) -0.010(2)
O6 0.036(2) 0.045(2) 0.0168(17) -0.0016(16) 0.0056(16) -0.0039(19)
O7 0.088(4) 0.050(3) 0.080(4) 0.011(3) 0.036(3) 0.023(3)
C1 0.051(3) 0.055(4) 0.030(3) -0.004(3) 0.008(3) -0.012(3)
C2 0.049(3) 0.049(4) 0.029(3) -0.003(3) 0.011(3) -0.004(3)
C3 0.045(3) 0.048(3) 0.031(3) -0.001(3) 0.008(2) -0.005(3)
C4 0.051(4) 0.049(4) 0.029(3) -0.007(3) 0.011(3) -0.011(3)
C5 0.051(3) 0.053(4) 0.029(3) -0.005(3) 0.012(3) -0.012(3)
C6 0.053(4) 0.051(4) 0.032(3) -0.002(3) 0.012(3) -0.015(3)
C7 0.048(3) 0.053(3) 0.027(3) -0.007(3) 0.007(2) -0.014(3)
C8 0.045(3) 0.048(3) 0.026(3) -0.001(2) 0.011(2) -0.007(3)
C9 0.055(4) 0.060(4) 0.028(3) -0.009(3) 0.012(3) -0.017(3)
C10 0.056(4) 0.066(4) 0.035(3) -0.011(3) 0.017(3) -0.018(3)
C11 0.056(4) 0.068(4) 0.034(3) -0.007(3) 0.011(3) -0.012(3)
C12 0.053(4) 0.052(4) 0.027(3) -0.005(3) 0.011(3) -0.010(3)
C13 0.047(3) 0.049(3) 0.024(3) 0.001(2) 0.006(2) -0.007(3)
C14 0.042(3) 0.046(3) 0.024(3) 0.001(2) 0.007(2) 0.000(3)
C15 0.053(4) 0.077(5) 0.029(3) -0.013(3) 0.009(3) -0.011(4)
C16 0.060(4) 0.096(5) 0.036(3) -0.018(3) 0.018(3) -0.018(4)
C17 0.057(4) 0.094(5) 0.040(3) -0.013(4) 0.016(3) -0.025(4)
C18 0.091(5) 0.102(5) 0.038(3) -0.013(4) 0.026(4) -0.057(4)
C19 0.098(5) 0.110(6) 0.035(3) -0.024(4) 0.027(4) -0.058(5)
C20 0.077(5) 0.081(5) 0.027(3) -0.012(3) 0.023(3) -0.046(4)
C21 0.110(5) 0.106(6) 0.046(4) -0.024(4) 0.034(4) -0.072(5)
C22 0.106(5) 0.105(5) 0.038(4) -0.021(4) 0.033(4) -0.056(5)
C23 0.119(7) 0.074(6) 0.128(7) 0.000(5) 0.027(6) 0.038(5)
C24 0.217(14) 0.124(11) 0.220(15) 0.074(11) 0.017(13) 0.056(11)
C25 0.178(13) 0.175(13) 0.222(15) -0.025(12) 0.078(12) 0.069(12)
O8 0.087(5) 0.145(8) 0.140(7) -0.086(6) 0.031(5) -0.032(5)

loop_
_atom_type_symbol
_atom_type_description
_atom_type_scat_dispersion_real
_atom_type_scat_dispersion_imag
_atom_type_scat_source
C C 0.0181 0.0091 'International Tables Vol C Tables 4.2.6.8 and 6.1.1.4'
H H 0.0000 0.0000 'International Tables Vol C Tables 4.2.6.8 and 6.1.1.4'
O O 0.0492 0.0322 'International Tables Vol C Tables 4.2.6.8 and 6.1.1.4'
Ni Ni -3.0029 0.5091 'International Tables Vol C Tables 4.2.6.8 and 6.1.1.4'
N N 0.0311 0.0180 'International Tables Vol C Tables 4.2.6.8 and 6.1.1.4'

loop_
_geom_angle_atom_site_label_1
_geom_angle_atom_site_label_2
_geom_angle_atom_site_label_3
_geom_angle
_geom_angle_site_symmetry_1
_geom_angle_site_symmetry_3
_geom_angle_publ_flag
O1 Ni1 O1 180.0 7_666 3 ?
O1 Ni1 O6 90.82(17) 7_666 . ?
O1 Ni1 O6 89.18(17) 3 . ?
O1 Ni1 O6 89.18(17) 7_666 5_777 ?
O1 Ni1 O6 90.82(17) 3 5_777 ?
O6 Ni1 O6 180.0(2) . 5_777 ?
O1 Ni1 O3 85.89(18) 7_666 2_756 ?
O1 Ni1 O3 94.11(19) 3 2_756 ?
O6 Ni1 O3 96.71(15) . 2_756 ?
O6 Ni1 O3 83.29(15) 5_777 2_756 ?
O1 Ni1 O3 94.11(19) 7_666 6_576 ?
O1 Ni1 O3 85.89(18) 3 6_576 ?
O6 Ni1 O3 83.29(15) . 6_576 ?
O6 Ni1 O3 96.71(15) 5_777 6_576 ?
O3 Ni1 O3 180.0 2_756 6_576 ?
O4 Ni2 O2 96.6(2) 4_645 . ?
O4 Ni2 N1 88.3(2) 4_645 . ?
O2 Ni2 N1 95.4(2) . . ?
O4 Ni2 O7 173.3(2) 4_645 . ?
O2 Ni2 O7 90.0(3) . . ?
N1 Ni2 O7 89.8(3) . . ?
O4 Ni2 O6 90.19(19) 4_645 3_444 ?
O2 Ni2 O6 104.64(16) . 3_444 ?
N1 Ni2 O6 159.93(19) . 3_444 ?
O7 Ni2 O6 89.3(2) . 3_444 ?
O4 Ni2 O5 86.5(2) 4_645 3_444 ?
O2 Ni2 O5 166.21(17) . 3_444 ?
N1 Ni2 O5 98.12(19) . 3_444 ?
O7 Ni2 O5 87.4(2) . 3_444 ?
O6 Ni2 O5 61.81(15) 3_444 3_444 ?
O4 Ni2 C14 88.0(2) 4_645 3_444 ?
O2 Ni2 C14 135.65(19) . 3_444 ?
N1 Ni2 C14 128.9(2) . 3_444 ?
O7 Ni2 C14 88.1(2) . 3_444 ?
O6 Ni2 C14 31.05(16) 3_444 3_444 ?
O5 Ni2 C14 30.76(17) 3_444 3_444 ?
C22 N1 C18 116.4(6) . . ?
C22 N1 Ni2 124.6(5) . . ?
C18 N1 Ni2 118.7(5) . . ?
C23 N2 C25 119.9(14) . . ?
C23 N2 C24 114.2(12) . . ?
C25 N2 C24 125.8(13) . . ?
C10 N3 C9 103.6(6) . . ?
C10 N4 N5 106.1(6) . . ?
C9 N5 N4 106.8(6) . . ?
C7 O1 Ni1 138.0(4) . 3_444 ?
C7 O2 Ni2 124.7(4) . . ?
C8 O3 Ni1 131.6(4) . 2_756 ?
C8 O4 Ni2 131.6(4) . 4_655 ?
C14 O5 Ni2 89.1(4) . 3 ?
C14 O6 Ni1 140.5(4) . . ?
C14 O6 Ni2 90.7(3) . 3 ?
Ni1 O6 Ni2 108.90(17) . 3 ?
C23 O7 Ni2 123.7(7) . . ?
C2 C1 C6 120.1(6) . . ?
C2 C1 C7 121.5(6) . . ?
C6 C1 C7 118.5(6) . . ?
C1 C2 C3 120.1(6) . . ?
C4 C3 C2 118.3(6) . . ?
C4 C3 C8 118.2(6) . . ?
C2 C3 C8 123.4(6) . . ?
C5 C4 C3 122.2(6) . . ?
C4 C5 C6 119.2(6) . . ?
C4 C5 C9 118.8(6) . . ?
C6 C5 C9 122.0(6) . . ?
C5 C6 C1 120.0(6) . . ?
O2 C7 O1 125.2(6) . . ?
O2 C7 C1 118.7(6) . . ?
O1 C7 C1 116.1(5) . . ?
O3 C8 O4 124.9(6) . . ?
O3 C8 C3 120.4(6) . . ?
O4 C8 C3 114.7(5) . . ?
N5 C9 N3 111.2(5) . . ?
N5 C9 C5 126.2(6) . . ?
N3 C9 C5 122.5(6) . . ?
N4 C10 N3 112.2(6) . . ?
N4 C10 C11 124.2(6) . . ?
N3 C10 C11 123.6(7) . . ?
C17 C11 C12 119.2(7) . . ?
C17 C11 C10 122.1(7) . . ?
C12 C11 C10 118.7(6) . . ?
C13 C12 C11 120.6(6) . . ?
C12 C13 C15 119.8(6) . . ?
C12 C13 C14 119.2(6) . . ?
C15 C13 C14 120.9(6) . . ?
O5 C14 O6 118.4(6) . . ?
O5 C14 C13 119.5(5) . . ?
O6 C14 C13 122.0(5) . . ?
O5 C14 Ni2 60.2(3) . 3 ?
O6 C14 Ni2 58.2(3) . 3 ?
C13 C14 Ni2 177.3(5) . 3 ?
C16 C15 C13 119.8(6) . . ?
C15 C16 C17 120.4(7) . . ?
C11 C17 C16 120.0(7) . . ?
N1 C18 C19 123.4(8) . . ?
C20 C19 C18 120.5(7) . . ?
C21 C20 C19 115.1(6) . . ?
C21 C20 C20 122.6(8) . 7_665 ?
C19 C20 C20 122.1(8) . 7_665 ?
C20 C21 C22 121.1(8) . . ?
N1 C22 C21 123.0(7) . . ?
O7 C23 N2 124.3(13) . . ?

loop_
_geom_bond_atom_site_label_1
_geom_bond_atom_site_label_2
_geom_bond_distance
_geom_bond_site_symmetry_2
_geom_bond_publ_flag
Ni1 O1 2.014(4) 7_666 ?
Ni1 O1 2.014(4) 3 ?
Ni1 O6 2.078(4) . ?
Ni1 O6 2.078(4) 5_777 ?
Ni1 O3 2.091(4) 2_756 ?
Ni1 O3 2.091(4) 6_576 ?
Ni2 O4 2.003(5) 4_645 ?
Ni2 O2 2.014(4) . ?
Ni2 N1 2.047(5) . ?
Ni2 O7 2.048(6) . ?
Ni2 O6 2.095(4) 3_444 ?
Ni2 O5 2.139(4) 3_444 ?
Ni2 C14 2.465(7) 3_444 ?
N1 C22 1.303(10) . ?
N1 C18 1.308(9) . ?
N2 C23 1.352(14) . ?
N2 C25 1.524(17) . ?
N2 C24 1.537(18) . ?
N3 C10 1.341(8) . ?
N3 C9 1.350(8) . ?
N4 C10 1.329(9) . ?
N4 N5 1.360(8) . ?
N5 C9 1.332(8) . ?
O1 C7 1.254(8) . ?
O2 C7 1.252(7) . ?
O3 C8 1.241(7) . ?
O4 C8 1.257(7) . ?
O5 C14 1.261(7) . ?
O6 C14 1.271(7) . ?
O7 C23 1.169(12) . ?
C1 C2 1.380(9) . ?
C1 C6 1.406(8) . ?
C1 C7 1.514(9) . ?
C2 C3 1.404(9) . ?
C3 C4 1.385(8) . ?
C3 C8 1.513(9) . ?
C4 C5 1.377(9) . ?
C5 C6 1.380(9) . ?
C5 C9 1.466(8) . ?
C10 C11 1.471(9) . ?
C11 C17 1.376(10) . ?
C11 C12 1.392(10) . ?
C12 C13 1.376(8) . ?
C13 C15 1.388(9) . ?
C13 C14 1.490(9) . ?
C15 C16 1.368(10) . ?
C16 C17 1.394(10) . ?
C18 C19 1.371(10) . ?
C19 C20 1.361(10) . ?
C20 C21 1.361(10) . ?
C20 C20 1.478(12) 7_665 ?
C21 C22 1.371(10) . ?

loop_
_geom_hbond_atom_site_label_D
_geom_hbond_atom_site_label_H
_geom_hbond_atom_site_label_A
_geom_hbond_distance_DH
_geom_hbond_distance_HA
_geom_hbond_distance_DA
_geom_hbond_angle_DHA
_geom_hbond_site_symmetry_A
_geom_hbond_publ_flag
O8 H8A N4 0.85 2.41 2.959(9) 122.9 2_656 yes
O8 H8B O4 0.85 2.63 3.054(8) 112.0 8_465 yes
